data_4500671
loop_
_publ_author_name
'Goud, N. Rajesh'
'Babu, N. Jagadeesh'
'Nangia, Ashwini'

_publ_section_title
;
 Sulfonamide&#x2212;Pyridine-N-oxide Cocrystals
;
_journal_issue 5
_journal_name_full 'Crystal Growth &amp; Design'
_journal_page_first 1930
_journal_paper_doi 10.1021/cg200094x
_journal_volume 11
_journal_year 2011
_chemical_formula_sum 'C16 H14 Cl N3 O4 S'
_chemical_formula_weight 379.81
_chemical_name_systematic
; 
 ? 
;
_space_group_IT_number 96
_symmetry_cell_setting tetragonal
_symmetry_space_group_name_Hall 'P 4nw 2abw'
_symmetry_space_group_name_H-M 'P 43 21 2'
_atom_sites_solution_hydrogens geom
_atom_sites_solution_primary direct
_atom_sites_solution_secondary difmap
_audit_creation_method SHELXL-97
_cell_angle_alpha 90.00
_cell_angle_beta 90.00
_cell_angle_gamma 90.00
_cell_formula_units_Z 8
_cell_length_a 7.8871(5)
_cell_length_b 7.8871(5)
_cell_length_c 51.100(7)
_cell_measurement_reflns_used 6787
_cell_measurement_temperature 100(2)
_cell_measurement_theta_max 26.03
_cell_measurement_theta_min 2.61
_cell_volume 3178.7(5)
_computing_cell_refinement 'Bruker SMART'
_computing_data_collection 'Bruker SMART'
_computing_data_reduction 'Bruker SAINT'
_computing_molecular_graphics 'Bruker SHELXTL'
_computing_publication_material 'Bruker SHELXTL'
_computing_structure_refinement 'SHELXL-97 (Sheldrick, 1997)'
_computing_structure_solution 'SHELXS-97 (Sheldrick, 1990)'
_diffrn_ambient_temperature 100(2)
_diffrn_measured_fraction_theta_full 1.000
_diffrn_measured_fraction_theta_max 1.000
_diffrn_measurement_device_type 'CCD area detector'
_diffrn_measurement_method 'phi and omega scans'
_diffrn_radiation_monochromator graphite
_diffrn_radiation_source 'fine-focus sealed tube'
_diffrn_radiation_type MoK\a
_diffrn_radiation_wavelength 0.71073
_diffrn_reflns_av_R_equivalents 0.0440
_diffrn_reflns_av_sigmaI/netI 0.0198
_diffrn_reflns_limit_h_max 9
_diffrn_reflns_limit_h_min -9
_diffrn_reflns_limit_k_max 9
_diffrn_reflns_limit_k_min -9
_diffrn_reflns_limit_l_max 63
_diffrn_reflns_limit_l_min -63
_diffrn_reflns_number 32933
_diffrn_reflns_theta_full 26.03
_diffrn_reflns_theta_max 26.03
_diffrn_reflns_theta_min 1.59
_exptl_absorpt_coefficient_mu 0.401
_exptl_absorpt_correction_T_max 0.9030
_exptl_absorpt_correction_T_min 0.8435
_exptl_absorpt_correction_type multi-scan
_exptl_absorpt_process_details sadabs
_exptl_crystal_colour colorless
_exptl_crystal_density_diffrn 1.587
_exptl_crystal_density_method 'not measured'
_exptl_crystal_description Block
_exptl_crystal_F_000 1568
_exptl_crystal_size_max 0.44
_exptl_crystal_size_mid 0.32
_exptl_crystal_size_min 0.26
_refine_diff_density_max 0.286
_refine_diff_density_min -0.227
_refine_diff_density_rms 0.052
_refine_ls_abs_structure_details 'Flack H D (1983), Acta Cryst. A39, 876-881'
_refine_ls_abs_structure_Flack 0.07(7)
_refine_ls_extinction_method none
_refine_ls_goodness_of_fit_ref 1.151
_refine_ls_hydrogen_treatment mixed
_refine_ls_matrix_type full
_refine_ls_number_parameters 242
_refine_ls_number_reflns 3142
_refine_ls_number_restraints 0
_refine_ls_restrained_S_all 1.151
_refine_ls_R_factor_all 0.0325
_refine_ls_R_factor_gt 0.0325
_refine_ls_shift/su_max 0.000
_refine_ls_shift/su_mean 0.000
_refine_ls_structure_factor_coef Fsqd
_refine_ls_weighting_details 'calc w=1/[\s^2^(Fo^2^)+(0.0273P)^2^+2.7111P] where P=(Fo^2^+2Fc^2^)/3'
_refine_ls_weighting_scheme calc
_refine_ls_wR_factor_gt 0.0780
_refine_ls_wR_factor_ref 0.0781
_reflns_number_gt 3134
_reflns_number_total 3142
_reflns_threshold_expression >2sigma(I)
_cod_data_source_file cg200094x_si_002.cif
_cod_data_source_block 2CBS-BPNO
_cod_depositor_comments
;
The following automatic conversions were performed:

'_symmetry_cell_setting' value 'Tetragonal' changed to 'tetragonal'
according to /home/saulius/struct/CIF-dictionaries/cif_core.dic
dictionary named 'cif_core.dic' version 2.4.1 from 2010-06-29.

Automatic conversion script
Id: cif_fix_values 1715 2011-07-08 13:25:40Z adriana 
;
_cod_original_sg_symbol_H-M 'P4(3)2(1)2 '
_cod_database_code 4500671

loop_
_symmetry_equiv_pos_as_xyz
'x, y, z'
'-x, -y, z+1/2'
'-y+1/2, x+1/2, z+3/4'
'y+1/2, -x+1/2, z+1/4'
'-x+1/2, y+1/2, -z+3/4'
'x+1/2, -y+1/2, -z+1/4'
'y, x, -z'
'-y, -x, -z+1/2'

loop_
_atom_site_label
_atom_site_type_symbol
_atom_site_fract_x
_atom_site_fract_y
_atom_site_fract_z
_atom_site_U_iso_or_equiv
_atom_site_adp_type
_atom_site_occupancy
_atom_site_symmetry_multiplicity
_atom_site_calc_flag
_atom_site_refinement_flags
S1 S 0.58271(7) 0.42679(7) 0.188389(10) 0.01783(13) Uani 1 1 d .
Cl1 Cl 0.26844(7) 0.61324(7) 0.219734(11) 0.02473(14) Uani 1 1 d .
O2 O 0.5856(2) 0.3902(2) 0.21580(3) 0.0272(4) Uani 1 1 d .
O1 O 0.6701(2) 0.3139(2) 0.17099(3) 0.0265(4) Uani 1 1 d .
N1 N 0.6598(2) 0.6120(3) 0.18398(4) 0.0202(4) Uani 1 1 d .
C2 C 0.2381(3) 0.5141(3) 0.18965(4) 0.0175(4) Uani 1 1 d .
C1 C 0.3698(3) 0.4330(3) 0.17675(4) 0.0174(4) Uani 1 1 d .
C5 C 0.1799(3) 0.3698(3) 0.14127(5) 0.0264(5) Uani 1 1 d .
H5 H 0.1605 0.3213 0.1245 0.032 Uiso 1 1 calc R
C6 C 0.3368(3) 0.3626(3) 0.15219(4) 0.0216(5) Uani 1 1 d .
H6 H 0.4261 0.3084 0.1429 0.026 Uiso 1 1 calc R
C3 C 0.0782(3) 0.5207(3) 0.17886(5) 0.0223(5) Uani 1 1 d .
H3 H -0.0114 0.5751 0.1880 0.027 Uiso 1 1 calc R
C4 C 0.0484(3) 0.4476(3) 0.15452(5) 0.0258(5) Uani 1 1 d .
H4 H -0.0618 0.4512 0.1470 0.031 Uiso 1 1 calc R
H1B H 0.629(3) 0.680(3) 0.1949(5) 0.019(7) Uiso 1 1 d .
H1A H 0.659(4) 0.638(4) 0.1672(6) 0.034(8) Uiso 1 1 d .
O3 O 0.1011(2) 0.3818(2) 0.28307(3) 0.0242(4) Uani 1 1 d .
N3 N 0.1394(2) -0.1397(2) 0.14091(3) 0.0179(4) Uani 1 1 d .
O4 O 0.1448(2) -0.2191(2) 0.11831(3) 0.0243(4) Uani 1 1 d .
N2 N 0.1070(2) 0.2961(2) 0.26104(3) 0.0184(4) Uani 1 1 d .
C14 C 0.1258(3) 0.0241(3) 0.18907(4) 0.0159(4) Uani 1 1 d .
C15 C -0.0212(3) -0.0123(3) 0.17476(4) 0.0189(4) Uani 1 1 d .
H15 H -0.1286 0.0200 0.1816 0.012(6) Uiso 1 1 calc R
C13 C 0.2792(3) -0.0272(3) 0.17802(4) 0.0175(5) Uani 1 1 d .
H13 H 0.3822 -0.0056 0.1871 0.019(6) Uiso 1 1 calc R
C11 C -0.0249(3) 0.3026(3) 0.24418(4) 0.0164(4) Uani 1 1 d .
H11 H -0.1215 0.3689 0.2484 0.014(6) Uiso 1 1 calc R
C9 C 0.1189(3) 0.1155(3) 0.21415(4) 0.0160(4) Uani 1 1 d .
C12 C 0.2836(3) -0.1086(3) 0.15420(4) 0.0191(4) Uani 1 1 d .
H12 H 0.3893 -0.1432 0.1471 0.016(6) Uiso 1 1 calc R
C10 C -0.0213(3) 0.2150(3) 0.22101(4) 0.0173(4) Uani 1 1 d .
H10 H -0.1154 0.2218 0.2094 0.015(6) Uiso 1 1 calc R
C7 C 0.2444(3) 0.1998(3) 0.25500(5) 0.0258(5) Uani 1 1 d .
H7 H 0.3370 0.1944 0.2669 0.038(8) Uiso 1 1 calc R
C8 C 0.2512(3) 0.1103(3) 0.23203(4) 0.0228(5) Uani 1 1 d .
H8 H 0.3483 0.0434 0.2283 0.029(7) Uiso 1 1 calc R
C16 C -0.0126(3) -0.0940(3) 0.15109(4) 0.0195(5) Uani 1 1 d .
H16 H -0.1138 -0.1187 0.1418 0.027(7) Uiso 1 1 calc R

loop_
_atom_site_aniso_label
_atom_site_aniso_U_11
_atom_site_aniso_U_22
_atom_site_aniso_U_33
_atom_site_aniso_U_23
_atom_site_aniso_U_13
_atom_site_aniso_U_12
S1 0.0128(3) 0.0217(3) 0.0190(3) -0.0014(2) -0.0019(2) 0.0032(2)
Cl1 0.0259(3) 0.0281(3) 0.0202(3) -0.0038(2) 0.0032(2) 0.0023(2)
O2 0.0241(9) 0.0351(10) 0.0224(8) 0.0039(7) -0.0021(7) 0.0058(8)
O1 0.0195(9) 0.0264(9) 0.0336(9) -0.0071(7) -0.0017(7) 0.0054(7)
N1 0.0162(9) 0.0246(11) 0.0199(10) -0.0063(9) -0.0014(8) -0.0009(8)
C2 0.0193(11) 0.0185(10) 0.0146(10) 0.0037(9) 0.0015(9) -0.0014(9)
C1 0.0132(10) 0.0174(10) 0.0218(11) 0.0004(8) -0.0031(8) -0.0007(9)
C5 0.0301(13) 0.0293(13) 0.0198(11) 0.0003(10) -0.0026(10) -0.0076(11)
C6 0.0193(11) 0.0218(12) 0.0238(11) -0.0017(9) 0.0071(9) -0.0030(9)
C3 0.0162(11) 0.0236(12) 0.0271(11) 0.0079(9) 0.0020(10) 0.0001(10)
C4 0.0168(11) 0.0338(14) 0.0270(12) 0.0095(11) -0.0053(10) -0.0050(10)
O3 0.0261(9) 0.0262(9) 0.0203(8) -0.0108(7) -0.0028(7) 0.0040(7)
N3 0.0217(10) 0.0175(9) 0.0146(8) -0.0012(7) -0.0015(7) 0.0008(8)
O4 0.0303(9) 0.0266(9) 0.0159(8) -0.0061(6) -0.0002(7) 0.0007(7)
N2 0.0213(10) 0.0158(9) 0.0181(8) -0.0027(7) -0.0013(8) 0.0004(8)
C14 0.0164(11) 0.0133(10) 0.0179(10) 0.0023(8) -0.0021(9) 0.0004(8)
C15 0.0168(11) 0.0194(12) 0.0205(10) 0.0003(9) 0.0011(9) 0.0020(9)
C13 0.0163(11) 0.0187(11) 0.0174(10) 0.0007(8) -0.0034(8) 0.0009(8)
C11 0.0160(10) 0.0144(10) 0.0188(10) 0.0003(8) 0.0006(8) 0.0001(8)
C9 0.0172(10) 0.0148(10) 0.0160(10) -0.0001(8) 0.0001(8) -0.0013(8)
C12 0.0174(11) 0.0212(12) 0.0187(10) 0.0014(9) 0.0010(8) 0.0031(9)
C10 0.0165(10) 0.0188(11) 0.0165(10) 0.0015(9) -0.0023(8) -0.0009(8)
C7 0.0198(12) 0.0324(13) 0.0253(12) -0.0072(10) -0.0073(9) 0.0070(10)
C8 0.0199(11) 0.0273(12) 0.0211(11) -0.0064(10) -0.0024(9) 0.0069(10)
C16 0.0191(11) 0.0205(11) 0.0189(10) -0.0028(9) -0.0040(9) 0.0011(9)

loop_
_atom_type_symbol
_atom_type_description
_atom_type_scat_dispersion_real
_atom_type_scat_dispersion_imag
_atom_type_scat_source
C C 0.0033 0.0016 'International Tables Vol C Tables 4.2.6.8 and 6.1.1.4'
H H 0.0000 0.0000 'International Tables Vol C Tables 4.2.6.8 and 6.1.1.4'
N N 0.0061 0.0033 'International Tables Vol C Tables 4.2.6.8 and 6.1.1.4'
O O 0.0106 0.0060 'International Tables Vol C Tables 4.2.6.8 and 6.1.1.4'
S S 0.1246 0.1234 'International Tables Vol C Tables 4.2.6.8 and 6.1.1.4'
Cl Cl 0.1484 0.1585 'International Tables Vol C Tables 4.2.6.8 and 6.1.1.4'

loop_
_geom_angle_atom_site_label_1
_geom_angle_atom_site_label_2
_geom_angle_atom_site_label_3
_geom_angle
O2 S1 O1 118.30(10)
O2 S1 N1 108.44(11)
O1 S1 N1 107.29(11)
O2 S1 C1 110.31(10)
O1 S1 C1 105.25(10)
N1 S1 C1 106.64(10)
S1 N1 H1B 113.2(19)
S1 N1 H1A 110(2)
H1B N1 H1A 121(3)
C3 C2 C1 120.9(2)
C3 C2 Cl1 117.53(18)
C1 C2 Cl1 121.58(17)
C2 C1 C6 118.1(2)
C2 C1 S1 124.06(17)
C6 C1 S1 117.67(17)
C6 C5 C4 120.1(2)
C6 C5 H5 120.0
C4 C5 H5 120.0
C5 C6 C1 121.5(2)
C5 C6 H6 119.3
C1 C6 H6 119.3
C2 C3 C4 119.8(2)
C2 C3 H3 120.1
C4 C3 H3 120.1
C5 C4 C3 119.7(2)
C5 C4 H4 120.2
C3 C4 H4 120.2
O4 N3 C12 120.14(18)
O4 N3 C16 119.53(18)
C12 N3 C16 120.31(18)
O3 N2 C11 119.98(18)
O3 N2 C7 120.70(19)
C11 N2 C7 119.33(19)
C13 C14 C15 116.57(19)
C13 C14 C9 121.79(19)
C15 C14 C9 121.6(2)
C16 C15 C14 121.0(2)
C16 C15 H15 119.5
C14 C15 H15 119.5
C12 C13 C14 121.0(2)
C12 C13 H13 119.5
C14 C13 H13 119.5
N2 C11 C10 121.1(2)
N2 C11 H11 119.5
C10 C11 H11 119.5
C8 C9 C10 116.46(19)
C8 C9 C14 122.1(2)
C10 C9 C14 121.45(19)
N3 C12 C13 120.6(2)
N3 C12 H12 119.7
C13 C12 H12 119.7
C11 C10 C9 121.0(2)
C11 C10 H10 119.5
C9 C10 H10 119.5
N2 C7 C8 120.9(2)
N2 C7 H7 119.6
C8 C7 H7 119.6
C7 C8 C9 121.3(2)
C7 C8 H8 119.4
C9 C8 H8 119.4
N3 C16 C15 120.5(2)
N3 C16 H16 119.8
C15 C16 H16 119.8

loop_
_geom_bond_atom_site_label_1
_geom_bond_atom_site_label_2
_geom_bond_distance
S1 O2 1.4302(17)
S1 O1 1.4349(17)
S1 N1 1.598(2)
S1 C1 1.782(2)
Cl1 C2 1.741(2)
N1 H1B 0.81(3)
N1 H1A 0.88(3)
C2 C3 1.377(3)
C2 C1 1.387(3)
C1 C6 1.397(3)
C5 C6 1.359(3)
C5 C4 1.382(4)
C5 H5 0.9500
C6 H6 0.9500
C3 C4 1.391(3)
C3 H3 0.9500
C4 H4 0.9500
O3 N2 1.314(2)
N3 O4 1.314(2)
N3 C12 1.348(3)
N3 C16 1.355(3)
N2 C11 1.351(3)
N2 C7 1.359(3)
C14 C13 1.395(3)
C14 C15 1.401(3)
C14 C9 1.472(3)
C15 C16 1.372(3)
C15 H15 0.9500
C13 C12 1.376(3)
C13 H13 0.9500
C11 C10 1.371(3)
C11 H11 0.9500
C9 C8 1.387(3)
C9 C10 1.401(3)
C12 H12 0.9500
C10 H10 0.9500
C7 C8 1.371(3)
C7 H7 0.9500
C8 H8 0.9500
C16 H16 0.9500
